data_2221582
loop_
_publ_author_name
'Gui, Liu-Cheng'
'Ni, Qing-Ling'
'Jiang, Xuan-Feng'
'Zeng, Jian-Qiang'
'Wang, Xiu-Jian'

_publ_section_title
;[\m-<i>N</i>,<i>N</i>'-Bis(diphenylphosphinomethyl)benzene-1,4-diamine-\k^2^<i>P</i>:<i>P</i>']bis[(2,2'-bipyridine-\k^2^<i>N</i>,<i>N</i>')silver(I)]
 bis(perchlorate) acetone disolvate
;
_journal_coeditor_code AT2766
_journal_issue 5
_journal_name_full 'Acta Crystallographica Section E'
_journal_page_first m589
_journal_page_last m590
_journal_paper_doi 10.1107/S1600536809014871
_journal_volume 65
_journal_year 2009
_chemical_formula_iupac '[Ag2 (C10 H8 N2)2 (C32 H30 N2 P2)] (Cl O4)2, 2C3 H6 O'
_chemical_formula_moiety 'C52 H46 Ag2 N6 P2 2+, 2(Cl O4 -), 2(C3 H6 O)'
_chemical_formula_sum 'C58 H58 Ag2 Cl2 N6 O10 P2'
_chemical_formula_weight 1347.68
_chemical_name_systematic
;[\m-<i>N</i>,<i>N</i>'-Bis(diphenylphosphinomethyl)benzene-1,4-diamine-
\k^2^<i>P</i>:<i>P</i>']bis[(2,2'-bipyridine-\k^2^<i>N</i>,<i>N</i>')silver(I)]
bis(perchlorate)
 acetone disolvate
;
_space_group_IT_number 14
_symmetry_cell_setting monoclinic
_symmetry_space_group_name_Hall '-P 2ybc'
_symmetry_space_group_name_H-M 'P 1 21/c 1'
_atom_sites_solution_hydrogens geom
_atom_sites_solution_primary direct
_atom_sites_solution_secondary difmap
_audit_creation_method SHELXL-97
_cell_angle_alpha 90.00
_cell_angle_beta 91.432(3)
_cell_angle_gamma 90.00
_cell_formula_units_Z 2
_cell_length_a 10.6372(13)
_cell_length_b 15.8958(19)
_cell_length_c 16.6684(19)
_cell_measurement_reflns_used 3856
_cell_measurement_temperature 173(2)
_cell_measurement_theta_max 25.87
_cell_measurement_theta_min 2.30
_cell_volume 2817.5(6)
_computing_cell_refinement 'SAINT (Bruker, 1998)'
_computing_data_collection 'SMART (Bruker, 1998)'
_computing_data_reduction 'SAINT (Bruker, 1998)'
_computing_molecular_graphics 'SHELXTL (Sheldrick, 2008)'
_computing_publication_material 'SHELXTL (Sheldrick, 2008)'
_computing_structure_refinement 'SHELXL97 (Sheldrick, 2008)'
_computing_structure_solution 'SHELXS97 (Sheldrick, 2008)'
_diffrn_ambient_temperature 173(2)
_diffrn_measured_fraction_theta_full 0.986
_diffrn_measured_fraction_theta_max 0.986
_diffrn_measurement_device_type 'Bruker SMART CCD area-detector'
_diffrn_measurement_method \w
_diffrn_radiation_monochromator graphite
_diffrn_radiation_source 'fine-focus sealed tube'
_diffrn_radiation_type MoK\a
_diffrn_radiation_wavelength 0.71073
_diffrn_reflns_av_R_equivalents 0.0442
_diffrn_reflns_av_sigmaI/netI 0.0697
_diffrn_reflns_limit_h_max 13
_diffrn_reflns_limit_h_min -6
_diffrn_reflns_limit_k_max 20
_diffrn_reflns_limit_k_min -19
_diffrn_reflns_limit_l_max 18
_diffrn_reflns_limit_l_min -21
_diffrn_reflns_number 14114
_diffrn_reflns_theta_full 27.07
_diffrn_reflns_theta_max 27.07
_diffrn_reflns_theta_min 1.77
_exptl_absorpt_coefficient_mu 0.912
_exptl_absorpt_correction_T_max 0.833
_exptl_absorpt_correction_T_min 0.657
_exptl_absorpt_correction_type multi-scan
_exptl_absorpt_process_details '(SADABS; Sheldrick, 1998)'
_exptl_crystal_colour red
_exptl_crystal_density_diffrn 1.589
_exptl_crystal_density_method 'not measured'
_exptl_crystal_description block
_exptl_crystal_F_000 1372
_exptl_crystal_size_max 0.38
_exptl_crystal_size_mid 0.24
_exptl_crystal_size_min 0.20
_refine_diff_density_max 1.018
_refine_diff_density_min -0.680
_refine_ls_extinction_method none
_refine_ls_goodness_of_fit_ref 1.050
_refine_ls_hydrogen_treatment constr
_refine_ls_matrix_type full
_refine_ls_number_parameters 361
_refine_ls_number_reflns 6120
_refine_ls_number_restraints 0
_refine_ls_restrained_S_all 1.050
_refine_ls_R_factor_all 0.0888
_refine_ls_R_factor_gt 0.0464
_refine_ls_shift/su_max 0.000
_refine_ls_shift/su_mean 0.000
_refine_ls_structure_factor_coef Fsqd
_refine_ls_weighting_details 'calc w=1/[\s^2^(Fo^2^)+(0.0655P)^2^] where P=(Fo^2^+2Fc^2^)/3'
_refine_ls_weighting_scheme calc
_refine_ls_wR_factor_gt 0.1057
_refine_ls_wR_factor_ref 0.1322
_reflns_number_gt 3944
_reflns_number_total 6120
_reflns_threshold_expression I>2\s(I)
_cod_data_source_file at2766.cif
_cod_data_source_block I
_cod_original_sg_symbol_H-M 'P 21/c'
_cod_database_code 2221582
_cod_database_fobs_code 2221582

loop_
_symmetry_equiv_pos_as_xyz
'x, y, z'
'-x, y+1/2, -z+1/2'
'-x, -y, -z'
'x, -y-1/2, z-1/2'

loop_
_atom_site_type_symbol
_atom_site_label
_atom_site_fract_x
_atom_site_fract_y
_atom_site_fract_z
_atom_site_U_iso_or_equiv
_atom_site_adp_type
_atom_site_calc_flag
_atom_site_refinement_flags
_atom_site_occupancy
_atom_site_disorder_assembly
_atom_site_disorder_group
Ag Ag1 0.21755(3) 0.40337(2) 0.14606(2) 0.03172(13) Uani d . 1 . .
Cl Cl1 0.48508(14) 0.89672(9) 0.20183(10) 0.0534(4) Uani d . 1 . .
P P1 0.06386(11) 0.32350(7) 0.20844(6) 0.0217(2) Uani d . 1 . .
O O1 0.5433(6) 0.8587(4) 0.2698(4) 0.124(2) Uani d . 1 . .
O O2 0.5382(5) 0.8626(4) 0.1311(4) 0.120(2) Uani d . 1 . .
O O3 0.5114(4) 0.9841(3) 0.2031(3) 0.0788(14) Uani d . 1 . .
O O4 0.3559(4) 0.8806(3) 0.2030(3) 0.0819(15) Uani d . 1 . .
O O5 -0.2686(4) 0.1981(3) 0.0953(3) 0.0705(13) Uani d . 1 . .
N N1 -0.0972(4) 0.3598(2) 0.0811(2) 0.0304(9) Uani d . 1 . .
H H1A -0.1320 0.3197 0.0517 0.037 Uiso calc R 1 . .
N N2 0.2913(4) 0.4064(2) 0.0167(2) 0.0300(8) Uani d . 1 . .
N N3 0.3101(3) 0.5301(2) 0.1275(2) 0.0265(8) Uani d . 1 . .
C C1 -0.0460(4) 0.4297(3) 0.0420(2) 0.0231(9) Uani d . 1 . .
C C2 -0.0201(4) 0.5056(3) 0.0812(2) 0.0256(10) Uani d . 1 . .
H H2A -0.0332 0.5102 0.1372 0.031 Uiso calc R 1 . .
C C3 -0.0246(4) 0.4255(3) -0.0395(2) 0.0259(10) Uani d . 1 . .
H H3A -0.0407 0.3744 -0.0674 0.031 Uiso calc R 1 . .
C C4 -0.0954(4) 0.3509(3) 0.1662(2) 0.0280(10) Uani d . 1 . .
H H4A -0.1557 0.3065 0.1810 0.034 Uiso calc R 1 . .
H H4B -0.1235 0.4043 0.1905 0.034 Uiso calc R 1 . .
C C5 0.0783(4) 0.2100(3) 0.1927(2) 0.0243(9) Uani d . 1 . .
C C6 -0.0183(5) 0.1549(3) 0.2088(2) 0.0297(10) Uani d . 1 . .
H H6A -0.0961 0.1757 0.2274 0.036 Uiso calc R 1 . .
C C7 -0.0017(5) 0.0684(3) 0.1979(3) 0.0354(12) Uani d . 1 . .
H H7A -0.0685 0.0307 0.2086 0.042 Uiso calc R 1 . .
C C8 0.1110(5) 0.0380(3) 0.1719(3) 0.0375(12) Uani d . 1 . .
H H8A 0.1212 -0.0205 0.1628 0.045 Uiso calc R 1 . .
C C9 0.2093(5) 0.0925(3) 0.1589(3) 0.0372(12) Uani d . 1 . .
H H9A 0.2884 0.0710 0.1431 0.045 Uiso calc R 1 . .
C C10 0.1934(5) 0.1786(3) 0.1686(3) 0.0320(11) Uani d . 1 . .
H H10A 0.2610 0.2160 0.1589 0.038 Uiso calc R 1 . .
C C11 0.0445(4) 0.3334(2) 0.3160(2) 0.0229(9) Uani d . 1 . .
C C12 -0.0679(4) 0.3110(3) 0.3519(3) 0.0284(10) Uani d . 1 . .
H H12A -0.1358 0.2891 0.3202 0.034 Uiso calc R 1 . .
C C13 -0.0799(5) 0.3207(3) 0.4338(3) 0.0330(11) Uani d . 1 . .
H H13A -0.1567 0.3059 0.4581 0.040 Uiso calc R 1 . .
C C14 0.0169(6) 0.3513(3) 0.4800(3) 0.0411(13) Uani d . 1 . .
H H14A 0.0074 0.3579 0.5362 0.049 Uiso calc R 1 . .
C C15 0.1292(5) 0.3730(3) 0.4454(3) 0.0414(13) Uani d . 1 . .
H H15A 0.1972 0.3937 0.4777 0.050 Uiso calc R 1 . .
C C16 0.1419(4) 0.3644(3) 0.3634(3) 0.0294(10) Uani d . 1 . .
H H16A 0.2186 0.3800 0.3395 0.035 Uiso calc R 1 . .
C C17 0.2814(5) 0.3429(3) -0.0352(3) 0.0375(12) Uani d . 1 . .
H H17A 0.2563 0.2892 -0.0164 0.045 Uiso calc R 1 . .
C C18 0.3065(5) 0.3529(4) -0.1160(3) 0.0444(13) Uani d . 1 . .
H H18A 0.2973 0.3070 -0.1521 0.053 Uiso calc R 1 . .
C C19 0.3447(5) 0.4298(4) -0.1426(3) 0.0447(14) Uani d . 1 . .
H H19A 0.3631 0.4378 -0.1975 0.054 Uiso calc R 1 . .
C C20 0.3565(4) 0.4960(3) -0.0888(3) 0.0355(11) Uani d . 1 . .
H H20A 0.3844 0.5497 -0.1060 0.043 Uiso calc R 1 . .
C C21 0.3265(4) 0.4821(3) -0.0092(3) 0.0284(10) Uani d . 1 . .
C C22 0.3353(4) 0.5508(3) 0.0512(3) 0.0258(10) Uani d . 1 . .
C C23 0.3680(4) 0.6325(3) 0.0318(3) 0.0365(12) Uani d . 1 . .
H H23A 0.3830 0.6474 -0.0224 0.044 Uiso calc R 1 . .
C C24 0.3788(5) 0.6924(3) 0.0920(3) 0.0443(13) Uani d . 1 . .
H H24A 0.4035 0.7483 0.0799 0.053 Uiso calc R 1 . .
C C25 0.3534(5) 0.6699(3) 0.1697(3) 0.0402(12) Uani d . 1 . .
H H25A 0.3601 0.7097 0.2120 0.048 Uiso calc R 1 . .
C C26 0.3187(4) 0.5892(3) 0.1843(3) 0.0327(11) Uani d . 1 . .
H H26A 0.2994 0.5740 0.2377 0.039 Uiso calc R 1 . .
C C27 -0.4843(6) 0.1744(5) 0.0964(5) 0.087(2) Uani d . 1 . .
H H27A -0.4852 0.2307 0.1203 0.131 Uiso calc R 1 . .
H H27B -0.5191 0.1338 0.1342 0.131 Uiso calc R 1 . .
H H27C -0.5352 0.1743 0.0466 0.131 Uiso calc R 1 . .
C C28 -0.3312(7) 0.0678(4) 0.0406(4) 0.075(2) Uani d . 1 . .
H H28A -0.2411 0.0606 0.0318 0.112 Uiso calc R 1 . .
H H28B -0.3773 0.0651 -0.0110 0.112 Uiso calc R 1 . .
H H28C -0.3607 0.0229 0.0758 0.112 Uiso calc R 1 . .
C C29 -0.3534(6) 0.1507(4) 0.0787(3) 0.0477(14) Uani d . 1 . .

loop_
_atom_site_aniso_label
_atom_site_aniso_U_11
_atom_site_aniso_U_22
_atom_site_aniso_U_33
_atom_site_aniso_U_12
_atom_site_aniso_U_13
_atom_site_aniso_U_23
Ag1 0.0352(2) 0.0282(2) 0.0323(2) -0.00696(17) 0.01181(15) 0.00382(16)
Cl1 0.0401(8) 0.0428(8) 0.0772(10) -0.0068(6) 0.0019(7) -0.0166(7)
P1 0.0262(6) 0.0194(5) 0.0198(5) -0.0024(5) 0.0046(5) 0.0026(4)
O1 0.097(5) 0.105(4) 0.169(6) -0.012(4) -0.061(5) 0.038(4)
O2 0.073(4) 0.116(4) 0.173(6) -0.027(3) 0.036(4) -0.097(4)
O3 0.089(4) 0.056(3) 0.092(3) -0.036(3) 0.017(3) -0.023(2)
O4 0.035(2) 0.070(3) 0.142(5) -0.010(2) 0.009(3) -0.023(3)
O5 0.057(3) 0.086(3) 0.069(3) -0.019(3) 0.002(2) -0.014(2)
N1 0.038(2) 0.029(2) 0.0236(19) -0.0080(18) -0.0099(17) 0.0009(16)
N2 0.027(2) 0.029(2) 0.034(2) -0.0056(17) 0.0079(17) -0.0015(17)
N3 0.0234(19) 0.029(2) 0.0273(19) -0.0006(16) -0.0018(16) 0.0013(16)
C1 0.020(2) 0.022(2) 0.027(2) 0.0009(18) -0.0072(18) 0.0053(17)
C2 0.026(2) 0.031(2) 0.019(2) 0.002(2) -0.0001(18) 0.0013(18)
C3 0.032(3) 0.023(2) 0.022(2) 0.0005(19) -0.007(2) -0.0028(17)
C4 0.030(3) 0.026(2) 0.027(2) 0.000(2) -0.002(2) 0.0050(19)
C5 0.033(3) 0.022(2) 0.019(2) 0.0010(19) 0.0032(19) 0.0021(17)
C6 0.034(3) 0.030(3) 0.025(2) -0.005(2) 0.000(2) -0.0024(19)
C7 0.054(3) 0.026(2) 0.026(2) -0.010(2) -0.005(2) 0.0019(19)
C8 0.060(4) 0.021(2) 0.031(2) 0.001(2) 0.004(2) -0.001(2)
C9 0.042(3) 0.034(3) 0.036(3) 0.015(2) 0.004(2) 0.001(2)
C10 0.035(3) 0.028(3) 0.033(2) 0.002(2) 0.004(2) 0.002(2)
C11 0.033(3) 0.012(2) 0.025(2) 0.0045(18) 0.0110(19) 0.0015(17)
C12 0.029(3) 0.028(2) 0.028(2) -0.003(2) 0.002(2) -0.0022(19)
C13 0.041(3) 0.035(3) 0.023(2) -0.003(2) 0.007(2) 0.000(2)
C14 0.065(4) 0.035(3) 0.023(2) 0.008(3) 0.001(3) -0.002(2)
C15 0.050(3) 0.046(3) 0.027(2) 0.001(3) -0.010(2) -0.002(2)
C16 0.030(3) 0.029(2) 0.029(2) -0.004(2) 0.000(2) 0.003(2)
C17 0.037(3) 0.041(3) 0.035(3) -0.006(2) 0.002(2) -0.005(2)
C18 0.042(3) 0.056(4) 0.035(3) -0.004(3) 0.005(2) -0.013(3)
C19 0.034(3) 0.075(4) 0.026(3) 0.009(3) 0.003(2) 0.007(3)
C20 0.028(3) 0.045(3) 0.034(3) 0.000(2) 0.004(2) 0.008(2)
C21 0.022(2) 0.032(3) 0.031(2) -0.002(2) 0.0059(19) 0.007(2)
C22 0.017(2) 0.030(2) 0.030(2) -0.0009(19) -0.0068(18) 0.0070(19)
C23 0.031(3) 0.039(3) 0.039(3) -0.010(2) -0.013(2) 0.012(2)
C24 0.044(3) 0.029(3) 0.059(3) -0.006(2) -0.014(3) 0.007(2)
C25 0.034(3) 0.032(3) 0.054(3) 0.000(2) -0.001(3) -0.002(2)
C26 0.027(2) 0.034(3) 0.036(3) -0.002(2) 0.006(2) -0.003(2)
C27 0.057(5) 0.088(5) 0.119(6) 0.012(4) 0.033(4) 0.029(5)
C28 0.081(5) 0.057(4) 0.088(5) -0.012(4) 0.024(4) -0.003(4)
C29 0.047(4) 0.051(3) 0.045(3) -0.006(3) 0.005(3) 0.010(3)

loop_
_atom_type_symbol
_atom_type_description
_atom_type_scat_dispersion_real
_atom_type_scat_dispersion_imag
_atom_type_scat_source
C C 0.0033 0.0016 'International Tables Vol C Tables 4.2.6.8 and 6.1.1.4'
H H 0.0000 0.0000 'International Tables Vol C Tables 4.2.6.8 and 6.1.1.4'
N N 0.0061 0.0033 'International Tables Vol C Tables 4.2.6.8 and 6.1.1.4'
O O 0.0106 0.0060 'International Tables Vol C Tables 4.2.6.8 and 6.1.1.4'
P P 0.1023 0.0942 'International Tables Vol C Tables 4.2.6.8 and 6.1.1.4'
Cl Cl 0.1484 0.1585 'International Tables Vol C Tables 4.2.6.8 and 6.1.1.4'
Ag Ag -0.8971 1.1015 'International Tables Vol C Tables 4.2.6.8 and 6.1.1.4'

loop_
_geom_angle_atom_site_label_1
_geom_angle_atom_site_label_2
_geom_angle_atom_site_label_3
_geom_angle_site_symmetry_1
_geom_angle_site_symmetry_3
_geom_angle
_geom_angle_publ_flag
N3 Ag1 N2 . . 72.30(12) ?
N3 Ag1 P1 . . 148.80(9) ?
N2 Ag1 P1 . . 133.15(9) ?
O4 Cl1 O1 . . 108.8(4) ?
O4 Cl1 O3 . . 111.9(3) ?
O1 Cl1 O3 . . 109.0(3) ?
O4 Cl1 O2 . . 110.5(3) ?
O1 Cl1 O2 . . 109.0(4) ?
O3 Cl1 O2 . . 107.6(3) ?
C11 P1 C5 . . 103.83(17) ?
C11 P1 C4 . . 103.2(2) ?
C5 P1 C4 . . 104.8(2) ?
C11 P1 Ag1 . . 119.36(15) ?
C5 P1 Ag1 . . 114.18(14) ?
C4 P1 Ag1 . . 110.07(14) ?
C1 N1 C4 . . 123.0(4) ?
C1 N1 H1A . . 118.5 ?
C4 N1 H1A . . 118.5 ?
C17 N2 C21 . . 119.4(4) ?
C17 N2 Ag1 . . 124.5(3) ?
C21 N2 Ag1 . . 115.1(3) ?
C26 N3 C22 . . 119.1(4) ?
C26 N3 Ag1 . . 123.4(3) ?
C22 N3 Ag1 . . 116.3(3) ?
C3 C1 C2 . . 117.7(4) ?
C3 C1 N1 . . 119.6(4) ?
C2 C1 N1 . . 122.7(4) ?
C3 C2 C1 3_565 . 120.9(4) ?
C3 C2 H2A 3_565 . 119.5 ?
C1 C2 H2A . . 119.5 ?
C1 C3 C2 . 3_565 121.4(4) ?
C1 C3 H3A . . 119.3 ?
C2 C3 H3A 3_565 . 119.3 ?
N1 C4 P1 . . 112.8(3) ?
N1 C4 H4A . . 109.0 ?
P1 C4 H4A . . 109.0 ?
N1 C4 H4B . . 109.0 ?
P1 C4 H4B . . 109.0 ?
H4A C4 H4B . . 107.8 ?
C6 C5 C10 . . 119.5(4) ?
C6 C5 P1 . . 122.1(3) ?
C10 C5 P1 . . 118.3(3) ?
C5 C6 C7 . . 120.1(4) ?
C5 C6 H6A . . 120.0 ?
C7 C6 H6A . . 120.0 ?
C8 C7 C6 . . 120.1(5) ?
C8 C7 H7A . . 120.0 ?
C6 C7 H7A . . 120.0 ?
C7 C8 C9 . . 120.1(4) ?
C7 C8 H8A . . 120.0 ?
C9 C8 H8A . . 120.0 ?
C8 C9 C10 . . 120.3(5) ?
C8 C9 H9A . . 119.9 ?
C10 C9 H9A . . 119.9 ?
C9 C10 C5 . . 119.9(4) ?
C9 C10 H10A . . 120.0 ?
C5 C10 H10A . . 120.0 ?
C16 C11 C12 . . 119.0(4) ?
C16 C11 P1 . . 119.6(3) ?
C12 C11 P1 . . 121.3(3) ?
C13 C12 C11 . . 119.7(4) ?
C13 C12 H12A . . 120.1 ?
C11 C12 H12A . . 120.1 ?
C14 C13 C12 . . 120.7(5) ?
C14 C13 H13A . . 119.6 ?
C12 C13 H13A . . 119.6 ?
C13 C14 C15 . . 120.2(4) ?
C13 C14 H14A . . 119.9 ?
C15 C14 H14A . . 119.9 ?
C14 C15 C16 . . 119.6(5) ?
C14 C15 H15A . . 120.2 ?
C16 C15 H15A . . 120.2 ?
C11 C16 C15 . . 120.7(4) ?
C11 C16 H16A . . 119.6 ?
C15 C16 H16A . . 119.6 ?
N2 C17 C18 . . 122.0(5) ?
N2 C17 H17A . . 119.0 ?
C18 C17 H17A . . 119.0 ?
C19 C18 C17 . . 118.9(5) ?
C19 C18 H18A . . 120.6 ?
C17 C18 H18A . . 120.6 ?
C18 C19 C20 . . 119.5(4) ?
C18 C19 H19A . . 120.2 ?
C20 C19 H19A . . 120.2 ?
C19 C20 C21 . . 118.5(5) ?
C19 C20 H20A . . 120.7 ?
C21 C20 H20A . . 120.7 ?
N2 C21 C20 . . 121.6(4) ?
N2 C21 C22 . . 117.1(4) ?
C20 C21 C22 . . 121.2(4) ?
N3 C22 C23 . . 120.4(4) ?
N3 C22 C21 . . 116.7(4) ?
C23 C22 C21 . . 122.8(4) ?
C22 C23 C24 . . 119.4(4) ?
C22 C23 H23A . . 120.3 ?
C24 C23 H23A . . 120.3 ?
C25 C24 C23 . . 119.2(5) ?
C25 C24 H24A . . 120.4 ?
C23 C24 H24A . . 120.4 ?
C26 C25 C24 . . 118.4(5) ?
C26 C25 H25A . . 120.8 ?
C24 C25 H25A . . 120.8 ?
N3 C26 C25 . . 123.4(4) ?
N3 C26 H26A . . 118.3 ?
C25 C26 H26A . . 118.3 ?
C29 C27 H27A . . 109.5 ?
C29 C27 H27B . . 109.5 ?
H27A C27 H27B . . 109.5 ?
C29 C27 H27C . . 109.5 ?
H27A C27 H27C . . 109.5 ?
H27B C27 H27C . . 109.5 ?
C29 C28 H28A . . 109.5 ?
C29 C28 H28B . . 109.5 ?
H28A C28 H28B . . 109.5 ?
C29 C28 H28C . . 109.5 ?
H28A C28 H28C . . 109.5 ?
H28B C28 H28C . . 109.5 ?
O5 C29 C27 . . 119.9(6) ?
O5 C29 C28 . . 122.0(6) ?
C27 C29 C28 . . 118.2(6) ?

loop_
_geom_bond_atom_site_label_1
_geom_bond_atom_site_label_2
_geom_bond_site_symmetry_2
_geom_bond_distance
_geom_bond_publ_flag
Ag1 N3 . 2.267(3) ?
Ag1 N2 . 2.314(4) ?
Ag1 P1 . 2.3348(11) ?
Cl1 O4 . 1.398(4) ?
Cl1 O1 . 1.413(6) ?
Cl1 O3 . 1.416(4) ?
Cl1 O2 . 1.428(5) ?
P1 C11 . 1.817(4) ?
P1 C5 . 1.830(4) ?
P1 C4 . 1.870(4) ?
O5 C29 . 1.203(6) ?
N1 C1 . 1.404(5) ?
N1 C4 . 1.425(5) ?
N1 H1A . 0.8800 ?
N2 C17 . 1.331(6) ?
N2 C21 . 1.336(5) ?
N3 C26 . 1.335(5) ?
N3 C22 . 1.346(5) ?
C1 C3 . 1.384(6) ?
C1 C2 . 1.397(6) ?
C2 C3 3_565 1.387(6) ?
C2 H2A . 0.9500 ?
C3 C2 3_565 1.387(6) ?
C3 H3A . 0.9500 ?
C4 H4A . 0.9900 ?
C4 H4B . 0.9900 ?
C5 C6 . 1.383(6) ?
C5 C10 . 1.390(6) ?
C6 C7 . 1.397(6) ?
C6 H6A . 0.9500 ?
C7 C8 . 1.372(7) ?
C7 H7A . 0.9500 ?
C8 C9 . 1.379(7) ?
C8 H8A . 0.9500 ?
C9 C10 . 1.390(6) ?
C9 H9A . 0.9500 ?
C10 H10A . 0.9500 ?
C11 C16 . 1.378(6) ?
C11 C12 . 1.397(6) ?
C12 C13 . 1.383(6) ?
C12 H12A . 0.9500 ?
C13 C14 . 1.361(7) ?
C13 H13A . 0.9500 ?
C14 C15 . 1.383(7) ?
C14 H14A . 0.9500 ?
C15 C16 . 1.383(6) ?
C15 H15A . 0.9500 ?
C16 H16A . 0.9500 ?
C17 C18 . 1.388(7) ?
C17 H17A . 0.9500 ?
C18 C19 . 1.365(8) ?
C18 H18A . 0.9500 ?
C19 C20 . 1.386(7) ?
C19 H19A . 0.9500 ?
C20 C21 . 1.390(6) ?
C20 H20A . 0.9500 ?
C21 C22 . 1.487(6) ?
C22 C23 . 1.386(6) ?
C23 C24 . 1.387(7) ?
C23 H23A . 0.9500 ?
C24 C25 . 1.376(7) ?
C24 H24A . 0.9500 ?
C25 C26 . 1.358(6) ?
C25 H25A . 0.9500 ?
C26 H26A . 0.9500 ?
C27 C29 . 1.480(8) ?
C27 H27A . 0.9800 ?
C27 H27B . 0.9800 ?
C27 H27C . 0.9800 ?
C28 C29 . 1.484(8) ?
C28 H28A . 0.9800 ?
C28 H28B . 0.9800 ?
C28 H28C . 0.9800 ?
